data_1534522
loop_
_publ_author_name
'Allpress, J.G.'
'Rossell, H.J.'
'Scott, H.G.'

_publ_section_title
;
 Crystal structures of the fluorite-related phases Ca Hf4 O9 and Ca6 Hf19
 O44
;
_journal_name_full 'Journal of Solid State Chemistry'
_journal_page_first 264
_journal_page_last 273
_journal_volume 14
_journal_year 1975
_chemical_formula_sum 'Ca6 Hf19 O44'
_space_group_IT_number 167
_symmetry_space_group_name_Hall '-R 3 2"c'
_symmetry_space_group_name_H-M 'R -3 c :H'
_cell_angle_alpha 90
_cell_angle_beta 90
_cell_angle_gamma 120
_cell_formula_units_Z 6
_cell_length_a 18.2435
_cell_length_b 18.2435
_cell_length_c 17.6125
_cell_volume 5076.542
_citation_journal_id_ASTM JSSCBI
_cod_data_source_file Allpress_JSSCBI_1975_1267.cif
_cod_data_source_block Ca6Hf19O44
_cod_database_code 1534522

loop_
_symmetry_equiv_pos_as_xyz
x,y,z
-y,x-y,z
-x+y,-x,z
y,x,-z+1/2
-x,-x+y,-z+1/2
x-y,-y,-z+1/2
-x,-y,-z
y,-x+y,-z
x-y,x,-z
-y,-x,z-1/2
x,x-y,z-1/2
-x+y,y,z-1/2
x+2/3,y+1/3,z+1/3
-y+2/3,x-y+1/3,z+1/3
-x+y+2/3,-x+1/3,z+1/3
y+2/3,x+1/3,-z+5/6
-x+2/3,-x+y+1/3,-z+5/6
x-y+2/3,-y+1/3,-z+5/6
-x+2/3,-y+1/3,-z+1/3
y+2/3,-x+y+1/3,-z+1/3
x-y+2/3,x+1/3,-z+1/3
-y+2/3,-x+1/3,z-1/6
x+2/3,x-y+1/3,z-1/6
-x+y+2/3,y+1/3,z-1/6
x+1/3,y+2/3,z+2/3
-y+1/3,x-y+2/3,z+2/3
-x+y+1/3,-x+2/3,z+2/3
y+1/3,x+2/3,-z+7/6
-x+1/3,-x+y+2/3,-z+7/6
x-y+1/3,-y+2/3,-z+7/6
-x+1/3,-y+2/3,-z+2/3
y+1/3,-x+y+2/3,-z+2/3
x-y+1/3,x+2/3,-z+2/3
-y+1/3,-x+2/3,z+1/6
x+1/3,x-y+2/3,z+1/6
-x+y+1/3,y+2/3,z+1/6

loop_
_atom_site_label
_atom_site_type_symbol
_atom_site_fract_x
_atom_site_fract_y
_atom_site_fract_z
_atom_site_occupancy
_atom_site_U_iso_or_equiv
O7 O-2 0.215 -0.015 0.111 1 0.0
Ca2 Ca+2 0.599 0 0.25 1 0.0
O3 O-2 0.411 0.193 0.133 1 0.0
Hf2 Hf+4 0.388 0 0.25 1 0.0
Hf4 Hf+4 0.388 0.204 0.258 1 0.0
O2 O-2 0.351 -0.006 0.128 1 0.0
O4 O-2 0.404 0.215 0.376 1 0.0
Hf3 Hf+4 0.811 0 0.25 1 0.0
O5 O-2 0.574 0.163 0.137 1 0.0
O1 O-2 0 0 0.053 1 0.0
Hf1 Hf+4 0 0 0.25 1 0.0
O6 O-2 0.599 0.181 0.379 1 0.0
Ca1 Ca+2 0.212 0 0.25 1 0.0
Hf5 Hf+4 0.617 0.205 0.256 1 0.0
O8 O-2 0.594 -0.015 0.115 1 0.0
